data_7008040
loop_
_publ_author_name
'Calderazzo, Fausto'
'Englert, Ulli'
'Pampaloni, Guido'
'Santi, Roberto'
'Sommazzi, Anna'
'Zinna, Marianna'

_publ_section_title
;
 Bis(arylimino)pyridine derivatives of Group 4 metals: preparation,
 characterization and activity in ethylene polymerization.
;
_journal_issue 5
_journal_name_full 'Dalton transactions (Cambridge, England : 2003)'
_journal_page_first 914
_journal_page_last 922
_journal_paper_doi 10.1039/b415997g
_journal_year 2005
_chemical_formula_sum 'C33 H43 Al Cl5 N3 O Ti'
_chemical_formula_weight 749.83
_chemical_name_systematic
;
[2,6?bis[1?(2,6?diisopropylphenylimino)ethyl]pyridine]dichloro
(aluminumoxotrichoride)titanium(IV)
;
_space_group_IT_number 14
_symmetry_cell_setting monoclinic
_symmetry_space_group_name_Hall '-P 2ybc'
_symmetry_space_group_name_H-M 'P 1 21/c 1'
_atom_sites_solution_hydrogens geom
_atom_sites_solution_primary direct
_atom_sites_solution_secondary difmap
_audit_creation_method SHELXL-97
_cell_angle_alpha 90.00
_cell_angle_beta 96.791(12)
_cell_angle_gamma 90.00
_cell_formula_units_Z 4
_cell_length_a 12.683(4)
_cell_length_b 16.764(5)
_cell_length_c 17.317(5)
_cell_measurement_reflns_used 946
_cell_measurement_temperature 110(2)
_cell_measurement_theta_max 25.55
_cell_measurement_theta_min 2.66
_cell_volume 3656.1(19)
_computing_cell_refinement SMART
_computing_data_collection 'SMART (Bruker, 2001)'
_computing_data_reduction 'SAINT (Bruker, 1999)'
_computing_molecular_graphics 'PLATON (Spek, 1990)'
_computing_structure_refinement 'SHELXL-97 (Sheldrick, 1997)'
_computing_structure_solution 'SHELXS-97 (Sheldrick, 1990)'
_diffrn_ambient_temperature 110(2)
_diffrn_measured_fraction_theta_full .949
_diffrn_measured_fraction_theta_max .949
_diffrn_measurement_device_type 'CCD area detector'
_diffrn_measurement_method 'omega scans'
_diffrn_radiation_monochromator graphite
_diffrn_radiation_source 'fine-focus sealed tube'
_diffrn_radiation_type MoK\a
_diffrn_radiation_wavelength 0.71073
_diffrn_reflns_av_R_equivalents 0.1011
_diffrn_reflns_av_sigmaI/netI 0.0714
_diffrn_reflns_limit_h_max 15
_diffrn_reflns_limit_h_min -15
_diffrn_reflns_limit_k_max 20
_diffrn_reflns_limit_k_min -20
_diffrn_reflns_limit_l_max 20
_diffrn_reflns_limit_l_min -21
_diffrn_reflns_number 59704
_diffrn_reflns_theta_full 25.89
_diffrn_reflns_theta_max 25.89
_diffrn_reflns_theta_min 1.70
_exptl_absorpt_coefficient_mu 0.654
_exptl_absorpt_correction_T_max 0.9257
_exptl_absorpt_correction_T_min 0.8695
_exptl_absorpt_correction_type empirical
_exptl_absorpt_process_details 'SADABS (1996)'
_exptl_crystal_colour brown
_exptl_crystal_density_diffrn 1.362
_exptl_crystal_density_meas 0
_exptl_crystal_density_method 'not measured'
_exptl_crystal_description rod
_exptl_crystal_F_000 1560
_exptl_crystal_size_max 0.22
_exptl_crystal_size_mid 0.12
_exptl_crystal_size_min 0.12
_refine_diff_density_max .616
_refine_diff_density_min -.391
_refine_diff_density_rms .075
_refine_ls_extinction_method none
_refine_ls_goodness_of_fit_ref 1.032
_refine_ls_hydrogen_treatment mixed
_refine_ls_matrix_type full
_refine_ls_number_parameters 407
_refine_ls_number_reflns 7002
_refine_ls_number_restraints 0
_refine_ls_restrained_S_all 1.032
_refine_ls_R_factor_all 0.0985
_refine_ls_R_factor_gt 0.0536
_refine_ls_shift/su_max 0.000
_refine_ls_shift/su_mean 0.000
_refine_ls_structure_factor_coef Fsqd
_refine_ls_weighting_details 'w=1/[\s^2^(Fo^2^)+(0.0600P)^2^+3.0000P] where P=(Fo^2^+2Fc^2^)/3'
_refine_ls_weighting_scheme calc
_refine_ls_wR_factor_gt 0.1228
_refine_ls_wR_factor_ref 0.1404
_reflns_number_gt 4543
_reflns_number_total 7002
_reflns_threshold_expression >2sigma(I)
_cod_data_source_file b415997g.txt
_cod_data_source_block gp48
_cod_depositor_comments
;
The following automatic conversions were performed:

'_refine_ls_weighting_scheme' value 'calc
w=1/[\s^2^(Fo^2^)+(0.0600P)^2^+3.0000P] where P=(Fo^2^+2Fc^2^)/3' was
changed to 'calc'. New tag '_refine_ls_weighting_details' was
created. The value of the new tag was set to
'w=1/[\s^2^(Fo^2^)+(0.0600P)^2^+3.0000P] where P=(Fo^2^+2Fc^2^)/3'.

Automatic conversion script
Id: cif_fix_values 3143 2015-03-26 13:38:13Z robertas 
;
_cod_original_sg_symbol_H-M P21/c
_cod_database_code 7008040

loop_
_symmetry_equiv_pos_as_xyz
'x, y, z'
'-x, y+1/2, -z+1/2'
'-x, -y, -z'
'x, -y-1/2, z-1/2'

loop_
_atom_site_label
_atom_site_type_symbol
_atom_site_fract_x
_atom_site_fract_y
_atom_site_fract_z
_atom_site_U_iso_or_equiv
_atom_site_adp_type
_atom_site_occupancy
_atom_site_calc_flag
_atom_site_refinement_flags
_atom_site_disorder_assembly
_atom_site_disorder_group
Ti1 Ti 0.84055(5) 0.09519(4) 0.26225(4) 0.02800(18) Uani 1 d . . .
Cl1 Cl 0.94020(7) 0.08795(6) 0.15699(5) 0.0384(3) Uani 1 d . . .
Cl2 Cl 0.90141(9) -0.02429(6) 0.30832(6) 0.0439(3) Uani 1 d . . .
Cl3 Cl 0.70953(9) 0.27706(7) 0.41781(7) 0.0528(3) Uani 1 d . . .
Cl4 Cl 0.58671(9) 0.09733(7) 0.45987(6) 0.0485(3) Uani 1 d . . .
Cl5 Cl 0.52486(8) 0.18803(7) 0.27947(6) 0.0443(3) Uani 1 d . . .
Al1 Al 0.64991(9) 0.16556(7) 0.37213(7) 0.0332(3) Uani 1 d . . .
N1 N 0.7917(2) 0.20817(17) 0.21273(16) 0.0273(7) Uani 1 d . . .
N2 N 0.7056(2) 0.07204(18) 0.17150(16) 0.0265(7) Uani 1 d . . .
N3 N 0.9558(2) 0.18570(18) 0.31238(16) 0.0275(7) Uani 1 d . . .
C1 C 0.7051(3) 0.2117(2) 0.1598(2) 0.0288(8) Uani 1 d . . .
C2 C 0.6587(3) 0.1330(2) 0.1378(2) 0.0303(9) Uani 1 d . . .
C3 C 0.6730(3) -0.0082(2) 0.1459(2) 0.0290(8) Uani 1 d . . .
C4 C 0.6147(3) -0.0550(2) 0.1930(2) 0.0355(9) Uani 1 d . . .
C5 C 0.5784(3) -0.0259(2) 0.2685(2) 0.0371(9) Uani 1 d . . .
H5 H 0.6124 0.0270 0.2815 0.045 Uiso 1 calc R . .
C6 C 0.4589(3) -0.0145(3) 0.2588(3) 0.0491(11) Uani 1 d . . .
H6A H 0.4387 0.0233 0.2164 0.074 Uiso 1 calc R . .
H6B H 0.4368 0.0064 0.3072 0.074 Uiso 1 calc R . .
H6C H 0.4239 -0.0658 0.2464 0.074 Uiso 1 calc R . .
C7 C 0.6119(4) -0.0834(3) 0.3362(2) 0.0514(12) Uani 1 d . . .
H7A H 0.5779 -0.1353 0.3252 0.077 Uiso 1 calc R . .
H7B H 0.5899 -0.0616 0.3843 0.077 Uiso 1 calc R . .
H7C H 0.6892 -0.0899 0.3422 0.077 Uiso 1 calc R . .
C8 C 0.5829(3) -0.1299(2) 0.1667(2) 0.0451(11) Uani 1 d . . .
H8 H 0.5400 -0.1611 0.1965 0.054 Uiso 1 calc R . .
C9 C 0.6112(4) -0.1607(3) 0.0988(2) 0.0468(11) Uani 1 d . . .
H9 H 0.5903 -0.2132 0.0830 0.056 Uiso 1 calc R . .
C10 C 0.6700(3) -0.1150(2) 0.0537(2) 0.0426(11) Uani 1 d . . .
H10 H 0.6908 -0.1371 0.0073 0.051 Uiso 1 calc R . .
C11 C 0.7000(3) -0.0368(2) 0.0743(2) 0.0330(9) Uani 1 d . . .
C12 C 0.7557(3) 0.0107(3) 0.0168(2) 0.0392(10) Uani 1 d . . .
H12 H 0.7708 0.0654 0.0383 0.047 Uiso 1 calc R . .
C13 C 0.6848(3) 0.0178(3) -0.0609(2) 0.0431(10) Uani 1 d . . .
H13A H 0.6713 -0.0354 -0.0833 0.065 Uiso 1 calc R . .
H13B H 0.7204 0.0508 -0.0967 0.065 Uiso 1 calc R . .
H13C H 0.6172 0.0427 -0.0523 0.065 Uiso 1 calc R . .
C14 C 0.8615(3) -0.0293(3) 0.0038(3) 0.0550(13) Uani 1 d . . .
H14A H 0.9057 -0.0355 0.0538 0.083 Uiso 1 calc R . .
H14B H 0.8988 0.0040 -0.0308 0.083 Uiso 1 calc R . .
H14C H 0.8474 -0.0818 -0.0200 0.083 Uiso 1 calc R . .
C15 C 0.5616(3) 0.1305(2) 0.0797(2) 0.0376(10) Uani 1 d . . .
H15A H 0.5372 0.0753 0.0726 0.056 Uiso 1 calc R . .
H15B H 0.5785 0.1519 0.0299 0.056 Uiso 1 calc R . .
H15C H 0.5055 0.1629 0.0984 0.056 Uiso 1 calc R . .
C16 C 0.6688(3) 0.2845(2) 0.1287(2) 0.0360(9) Uani 1 d . . .
H16 H 0.6088 0.2869 0.0904 0.043 Uiso 1 calc R . .
C17 C 0.7214(3) 0.3525(2) 0.1544(2) 0.0392(10) Uani 1 d . . .
H17 H 0.6981 0.4027 0.1333 0.047 Uiso 1 calc R . .
C18 C 0.8086(3) 0.3490(2) 0.2111(2) 0.0397(10) Uani 1 d . . .
H18 H 0.8444 0.3962 0.2298 0.048 Uiso 1 calc R . .
C19 C 0.8418(3) 0.2746(2) 0.2395(2) 0.0307(9) Uani 1 d . . .
C20 C 0.9353(3) 0.2597(2) 0.2976(2) 0.0309(9) Uani 1 d . . .
C21 C 1.0531(3) 0.1640(2) 0.3620(2) 0.0298(9) Uani 1 d . . .
C22 C 1.1482(3) 0.1581(2) 0.3279(2) 0.0349(9) Uani 1 d . . .
C23 C 1.1568(3) 0.1790(3) 0.2437(2) 0.0463(11) Uani 1 d . . .
H23 H 1.0834 0.1885 0.2173 0.056 Uiso 1 calc R . .
C24 C 1.2048(4) 0.1137(4) 0.2013(3) 0.0792(19) Uani 1 d . . .
H24A H 1.2800 0.1080 0.2214 0.119 Uiso 1 calc R . .
H24B H 1.1985 0.1264 0.1457 0.119 Uiso 1 calc R . .
H24C H 1.1676 0.0636 0.2088 0.119 Uiso 1 calc R . .
C25 C 1.2208(4) 0.2558(3) 0.2371(3) 0.0662(15) Uani 1 d . . .
H25A H 1.1883 0.2993 0.2639 0.099 Uiso 1 calc R . .
H25B H 1.2210 0.2696 0.1821 0.099 Uiso 1 calc R . .
H25C H 1.2939 0.2476 0.2611 0.099 Uiso 1 calc R . .
C26 C 1.2387(3) 0.1336(3) 0.3758(2) 0.0449(11) Uani 1 d . . .
H26 H 1.3039 0.1284 0.3544 0.054 Uiso 1 calc R . .
C27 C 1.2359(3) 0.1168(3) 0.4532(3) 0.0492(12) Uani 1 d . . .
H27 H 1.2983 0.0995 0.4844 0.059 Uiso 1 calc R . .
C28 C 1.1420(3) 0.1252(3) 0.4853(2) 0.0474(11) Uani 1 d . . .
H28 H 1.1409 0.1142 0.5390 0.057 Uiso 1 calc R . .
C29 C 1.0485(3) 0.1496(2) 0.4409(2) 0.0345(9) Uani 1 d . . .
C30 C 0.9483(3) 0.1623(3) 0.4792(2) 0.0414(10) Uani 1 d . . .
H30 H 0.8933 0.1848 0.4390 0.050 Uiso 1 calc R . .
C31 C 0.9040(3) 0.0853(3) 0.5087(2) 0.0452(11) Uani 1 d . . .
H31A H 0.8936 0.0465 0.4662 0.068 Uiso 1 calc R . .
H31B H 0.8357 0.0961 0.5279 0.068 Uiso 1 calc R . .
H31C H 0.9539 0.0636 0.5510 0.068 Uiso 1 calc R . .
C32 C 0.9674(4) 0.2242(3) 0.5453(3) 0.0579(13) Uani 1 d . . .
H32A H 1.0179 0.2026 0.5873 0.087 Uiso 1 calc R . .
H32B H 0.9000 0.2361 0.5654 0.087 Uiso 1 calc R . .
H32C H 0.9963 0.2732 0.5252 0.087 Uiso 1 calc R . .
C33 C 0.9962(4) 0.3287(2) 0.3340(2) 0.0442(10) Uani 1 d . . .
H33A H 1.0585 0.3092 0.3676 0.066 Uiso 1 calc R . .
H33B H 0.9509 0.3595 0.3652 0.066 Uiso 1 calc R . .
H33C H 1.0193 0.3629 0.2933 0.066 Uiso 1 calc R . .
O1 O 0.75323(19) 0.11622(14) 0.33229(14) 0.0298(6) Uani 1 d . . .

loop_
_atom_site_aniso_label
_atom_site_aniso_U_11
_atom_site_aniso_U_22
_atom_site_aniso_U_33
_atom_site_aniso_U_23
_atom_site_aniso_U_13
_atom_site_aniso_U_12
Ti1 0.0267(4) 0.0315(4) 0.0242(4) -0.0008(3) -0.0042(3) 0.0003(3)
Cl1 0.0312(5) 0.0530(6) 0.0306(5) -0.0097(5) 0.0024(4) -0.0058(5)
Cl2 0.0516(6) 0.0410(6) 0.0375(6) 0.0025(5) -0.0009(5) 0.0129(5)
Cl3 0.0478(7) 0.0423(6) 0.0694(8) -0.0164(6) 0.0117(6) -0.0009(5)
Cl4 0.0490(7) 0.0626(7) 0.0349(6) -0.0046(5) 0.0092(5) -0.0117(5)
Cl5 0.0359(6) 0.0527(7) 0.0442(6) 0.0000(5) 0.0042(5) 0.0125(5)
Al1 0.0287(6) 0.0383(7) 0.0330(6) -0.0050(5) 0.0057(5) 0.0011(5)
N1 0.0276(16) 0.0323(18) 0.0219(16) 0.0019(13) 0.0021(13) 0.0019(14)
N2 0.0197(15) 0.0359(18) 0.0230(16) 0.0026(13) -0.0015(12) 0.0012(13)
N3 0.0247(16) 0.0368(19) 0.0205(16) -0.0033(13) 0.0006(12) -0.0006(14)
C1 0.026(2) 0.037(2) 0.0247(19) 0.0046(17) 0.0075(16) 0.0053(16)
C2 0.027(2) 0.044(2) 0.0193(19) 0.0029(17) 0.0040(15) 0.0000(18)
C3 0.0254(19) 0.031(2) 0.027(2) 0.0009(16) -0.0113(16) -0.0005(16)
C4 0.032(2) 0.039(2) 0.032(2) 0.0043(18) -0.0075(17) 0.0001(18)
C5 0.034(2) 0.043(2) 0.033(2) 0.0033(18) -0.0018(17) -0.0044(18)
C6 0.039(2) 0.060(3) 0.048(3) 0.004(2) 0.004(2) -0.005(2)
C7 0.060(3) 0.057(3) 0.036(2) 0.003(2) -0.002(2) 0.000(2)
C8 0.049(3) 0.041(3) 0.042(3) 0.003(2) -0.008(2) -0.013(2)
C9 0.059(3) 0.037(2) 0.040(3) -0.002(2) -0.011(2) -0.003(2)
C10 0.051(3) 0.044(3) 0.029(2) -0.0062(19) -0.013(2) 0.006(2)
C11 0.026(2) 0.041(2) 0.029(2) 0.0022(18) -0.0074(16) -0.0001(17)
C12 0.035(2) 0.052(3) 0.029(2) -0.0090(19) -0.0046(17) -0.0076(19)
C13 0.048(3) 0.051(3) 0.029(2) -0.0009(19) -0.0026(19) -0.003(2)
C14 0.036(2) 0.085(4) 0.044(3) -0.023(3) 0.003(2) -0.003(2)
C15 0.030(2) 0.051(3) 0.030(2) 0.0015(19) -0.0050(17) 0.0055(19)
C16 0.032(2) 0.045(2) 0.032(2) 0.0075(19) 0.0066(17) 0.0114(19)
C17 0.048(3) 0.040(2) 0.031(2) 0.0095(19) 0.0104(19) 0.012(2)
C18 0.050(3) 0.031(2) 0.039(2) 0.0003(18) 0.011(2) 0.0018(19)
C19 0.034(2) 0.035(2) 0.0246(19) 0.0016(17) 0.0106(16) 0.0042(18)
C20 0.035(2) 0.031(2) 0.027(2) -0.0038(16) 0.0063(16) -0.0029(17)
C21 0.031(2) 0.029(2) 0.030(2) -0.0073(16) 0.0005(17) -0.0037(16)
C22 0.028(2) 0.042(2) 0.032(2) -0.0077(18) -0.0022(17) -0.0075(17)
C23 0.026(2) 0.081(3) 0.031(2) -0.008(2) -0.0006(18) -0.003(2)
C24 0.044(3) 0.141(6) 0.049(3) -0.039(3) -0.008(2) 0.022(3)
C25 0.037(3) 0.111(5) 0.050(3) 0.016(3) -0.001(2) -0.023(3)
C26 0.028(2) 0.060(3) 0.045(3) -0.009(2) -0.0036(19) 0.001(2)
C27 0.035(2) 0.065(3) 0.044(3) 0.009(2) -0.012(2) 0.002(2)
C28 0.044(3) 0.066(3) 0.030(2) 0.005(2) -0.005(2) -0.001(2)
C29 0.034(2) 0.039(2) 0.030(2) -0.0003(18) 0.0009(17) -0.0025(18)
C30 0.042(2) 0.055(3) 0.026(2) -0.0040(19) 0.0021(18) 0.001(2)
C31 0.040(2) 0.063(3) 0.034(2) -0.001(2) 0.0056(19) -0.003(2)
C32 0.063(3) 0.068(3) 0.045(3) -0.019(2) 0.014(2) -0.006(3)
C33 0.051(3) 0.036(2) 0.044(2) -0.0033(19) 0.000(2) -0.008(2)
O1 0.0278(14) 0.0346(14) 0.0262(13) 0.0004(11) 0.0003(11) -0.0003(11)

loop_
_atom_type_symbol
_atom_type_description
_atom_type_scat_dispersion_real
_atom_type_scat_dispersion_imag
_atom_type_scat_source
C C .0033 .0016 'International Tables Vol C Tables 4.2.6.8 and 6.1.1.4'
H H .0000 .0000 'International Tables Vol C Tables 4.2.6.8 and 6.1.1.4'
Al Al .0645 .0514 'International Tables Vol C Tables 4.2.6.8 and 6.1.1.4'
Cl Cl .1484 .1585 'International Tables Vol C Tables 4.2.6.8 and 6.1.1.4'
N N .0061 .0033 'International Tables Vol C Tables 4.2.6.8 and 6.1.1.4'
O O .0106 .0060 'International Tables Vol C Tables 4.2.6.8 and 6.1.1.4'
Ti Ti .2776 .4457 'International Tables Vol C Tables 4.2.6.8 and 6.1.1.4'

loop_
_geom_angle_atom_site_label_1
_geom_angle_atom_site_label_2
_geom_angle_atom_site_label_3
_geom_angle
_geom_angle_site_symmetry_1
_geom_angle_site_symmetry_3
_geom_angle_publ_flag
O1 Ti1 N1 85.60(11) . . ?
O1 Ti1 N3 91.86(11) . . ?
N1 Ti1 N3 72.36(11) . . ?
O1 Ti1 N2 91.57(11) . . ?
N1 Ti1 N2 73.03(11) . . ?
N3 Ti1 N2 144.83(11) . . ?
O1 Ti1 Cl2 98.62(9) . . ?
N1 Ti1 Cl2 175.73(9) . . ?
N3 Ti1 Cl2 106.70(9) . . ?
N2 Ti1 Cl2 107.35(9) . . ?
O1 Ti1 Cl1 169.14(9) . . ?
N1 Ti1 Cl1 83.76(8) . . ?
N3 Ti1 Cl1 87.05(8) . . ?
N2 Ti1 Cl1 83.20(8) . . ?
Cl2 Ti1 Cl1 92.04(5) . . ?
O1 Al1 Cl4 112.81(10) . . ?
O1 Al1 Cl3 108.05(10) . . ?
Cl4 Al1 Cl3 110.63(7) . . ?
O1 Al1 Cl5 107.92(10) . . ?
Cl4 Al1 Cl5 108.61(7) . . ?
Cl3 Al1 Cl5 108.71(7) . . ?
C19 N1 C1 121.0(3) . . ?
C19 N1 Ti1 119.6(2) . . ?
C1 N1 Ti1 119.1(2) . . ?
C2 N2 C3 119.6(3) . . ?
C2 N2 Ti1 117.3(2) . . ?
C3 N2 Ti1 122.9(2) . . ?
C20 N3 C21 119.5(3) . . ?
C20 N3 Ti1 118.3(2) . . ?
C21 N3 Ti1 122.1(2) . . ?
N1 C1 C16 120.6(4) . . ?
N1 C1 C2 113.8(3) . . ?
C16 C1 C2 125.6(3) . . ?
N2 C2 C1 116.4(3) . . ?
N2 C2 C15 125.6(4) . . ?
C1 C2 C15 118.0(3) . . ?
C4 C3 C11 121.4(3) . . ?
C4 C3 N2 119.2(3) . . ?
C11 C3 N2 119.4(3) . . ?
C8 C4 C3 118.1(4) . . ?
C8 C4 C5 118.0(4) . . ?
C3 C4 C5 123.8(4) . . ?
C4 C5 C6 110.2(3) . . ?
C4 C5 C7 111.8(3) . . ?
C6 C5 C7 110.2(3) . . ?
C4 C5 H5 108.2 . . ?
C6 C5 H5 108.2 . . ?
C7 C5 H5 108.2 . . ?
C5 C6 H6A 109.5 . . ?
C5 C6 H6B 109.5 . . ?
H6A C6 H6B 109.5 . . ?
C5 C6 H6C 109.5 . . ?
H6A C6 H6C 109.5 . . ?
H6B C6 H6C 109.5 . . ?
C5 C7 H7A 109.5 . . ?
C5 C7 H7B 109.5 . . ?
H7A C7 H7B 109.5 . . ?
C5 C7 H7C 109.5 . . ?
H7A C7 H7C 109.5 . . ?
H7B C7 H7C 109.5 . . ?
C9 C8 C4 122.0(4) . . ?
C9 C8 H8 119.0 . . ?
C4 C8 H8 119.0 . . ?
C8 C9 C10 119.6(4) . . ?
C8 C9 H9 120.2 . . ?
C10 C9 H9 120.2 . . ?
C9 C10 C11 121.7(4) . . ?
C9 C10 H10 119.2 . . ?
C11 C10 H10 119.2 . . ?
C10 C11 C3 117.2(4) . . ?
C10 C11 C12 117.3(4) . . ?
C3 C11 C12 125.6(3) . . ?
C11 C12 C13 110.3(3) . . ?
C11 C12 C14 110.5(4) . . ?
C13 C12 C14 109.7(3) . . ?
C11 C12 H12 108.8 . . ?
C13 C12 H12 108.8 . . ?
C14 C12 H12 108.8 . . ?
C12 C13 H13A 109.5 . . ?
C12 C13 H13B 109.5 . . ?
H13A C13 H13B 109.5 . . ?
C12 C13 H13C 109.5 . . ?
H13A C13 H13C 109.5 . . ?
H13B C13 H13C 109.5 . . ?
C12 C14 H14A 109.5 . . ?
C12 C14 H14B 109.5 . . ?
H14A C14 H14B 109.5 . . ?
C12 C14 H14C 109.5 . . ?
H14A C14 H14C 109.5 . . ?
H14B C14 H14C 109.5 . . ?
C2 C15 H15A 109.5 . . ?
C2 C15 H15B 109.5 . . ?
H15A C15 H15B 109.5 . . ?
C2 C15 H15C 109.5 . . ?
H15A C15 H15C 109.5 . . ?
H15B C15 H15C 109.5 . . ?
C17 C16 C1 118.7(4) . . ?
C17 C16 H16 120.7 . . ?
C1 C16 H16 120.7 . . ?
C16 C17 C18 120.7(4) . . ?
C16 C17 H17 119.7 . . ?
C18 C17 H17 119.7 . . ?
C19 C18 C17 118.1(4) . . ?
C19 C18 H18 120.9 . . ?
C17 C18 H18 120.9 . . ?
N1 C19 C18 120.9(3) . . ?
N1 C19 C20 113.9(3) . . ?
C18 C19 C20 125.2(4) . . ?
N3 C20 C19 115.1(3) . . ?
N3 C20 C33 125.6(4) . . ?
C19 C20 C33 119.3(3) . . ?
C29 C21 C22 122.4(3) . . ?
C29 C21 N3 119.2(3) . . ?
C22 C21 N3 118.4(3) . . ?
C26 C22 C21 117.1(4) . . ?
C26 C22 C23 119.5(4) . . ?
C21 C22 C23 123.4(3) . . ?
C24 C23 C22 112.5(4) . . ?
C24 C23 C25 109.3(4) . . ?
C22 C23 C25 111.4(3) . . ?
C24 C23 H23 107.8 . . ?
C22 C23 H23 107.8 . . ?
C25 C23 H23 107.8 . . ?
C23 C24 H24A 109.5 . . ?
C23 C24 H24B 109.5 . . ?
H24A C24 H24B 109.5 . . ?
C23 C24 H24C 109.5 . . ?
H24A C24 H24C 109.5 . . ?
H24B C24 H24C 109.5 . . ?
C23 C25 H25A 109.5 . . ?
C23 C25 H25B 109.5 . . ?
H25A C25 H25B 109.5 . . ?
C23 C25 H25C 109.5 . . ?
H25A C25 H25C 109.5 . . ?
H25B C25 H25C 109.5 . . ?
C27 C26 C22 121.7(4) . . ?
C27 C26 H26 119.1 . . ?
C22 C26 H26 119.1 . . ?
C26 C27 C28 119.7(4) . . ?
C26 C27 H27 120.2 . . ?
C28 C27 H27 120.2 . . ?
C27 C28 C29 121.8(4) . . ?
C27 C28 H28 119.1 . . ?
C29 C28 H28 119.1 . . ?
C28 C29 C21 117.2(4) . . ?
C28 C29 C30 120.1(4) . . ?
C21 C29 C30 122.6(3) . . ?
C29 C30 C31 112.9(3) . . ?
C29 C30 C32 110.7(3) . . ?
C31 C30 C32 110.7(3) . . ?
C29 C30 H30 107.4 . . ?
C31 C30 H30 107.4 . . ?
C32 C30 H30 107.4 . . ?
C30 C31 H31A 109.5 . . ?
C30 C31 H31B 109.5 . . ?
H31A C31 H31B 109.5 . . ?
C30 C31 H31C 109.5 . . ?
H31A C31 H31C 109.5 . . ?
H31B C31 H31C 109.5 . . ?
C30 C32 H32A 109.5 . . ?
C30 C32 H32B 109.5 . . ?
H32A C32 H32B 109.5 . . ?
C30 C32 H32C 109.5 . . ?
H32A C32 H32C 109.5 . . ?
H32B C32 H32C 109.5 . . ?
C20 C33 H33A 109.5 . . ?
C20 C33 H33B 109.5 . . ?
H33A C33 H33B 109.5 . . ?
C20 C33 H33C 109.5 . . ?
H33A C33 H33C 109.5 . . ?
H33B C33 H33C 109.5 . . ?
Al1 O1 Ti1 156.55(16) . . ?

loop_
_geom_bond_atom_site_label_1
_geom_bond_atom_site_label_2
_geom_bond_distance
_geom_bond_site_symmetry_2
_geom_bond_publ_flag
Ti1 O1 1.772(3) . ?
Ti1 N1 2.140(3) . ?
Ti1 N3 2.212(3) . ?
Ti1 N2 2.217(3) . ?
Ti1 Cl2 2.2580(13) . ?
Ti1 Cl1 2.3409(13) . ?
Cl3 Al1 2.1332(17) . ?
Cl4 Al1 2.1325(16) . ?
Cl5 Al1 2.1517(16) . ?
Al1 O1 1.758(3) . ?
N1 C19 1.337(5) . ?
N1 C1 1.346(5) . ?
N2 C2 1.287(5) . ?
N2 C3 1.460(5) . ?
N3 C20 1.287(5) . ?
N3 C21 1.464(4) . ?
C1 C16 1.389(5) . ?
C1 C2 1.476(5) . ?
C2 C15 1.496(5) . ?
C3 C4 1.403(5) . ?
C3 C11 1.409(5) . ?
C4 C8 1.381(6) . ?
C4 C5 1.517(5) . ?
C5 C6 1.518(5) . ?
C5 C7 1.538(6) . ?
C5 H5 1.0000 . ?
C6 H6A 0.9800 . ?
C6 H6B 0.9800 . ?
C6 H6C 0.9800 . ?
C7 H7A 0.9800 . ?
C7 H7B 0.9800 . ?
C7 H7C 0.9800 . ?
C8 C9 1.370(6) . ?
C8 H8 0.9500 . ?
C9 C10 1.375(6) . ?
C9 H9 0.9500 . ?
C10 C11 1.400(5) . ?
C10 H10 0.9500 . ?
C11 C12 1.514(5) . ?
C12 C13 1.532(5) . ?
C12 C14 1.540(6) . ?
C12 H12 1.0000 . ?
C13 H13A 0.9800 . ?
C13 H13B 0.9800 . ?
C13 H13C 0.9800 . ?
C14 H14A 0.9800 . ?
C14 H14B 0.9800 . ?
C14 H14C 0.9800 . ?
C15 H15A 0.9800 . ?
C15 H15B 0.9800 . ?
C15 H15C 0.9800 . ?
C16 C17 1.370(6) . ?
C16 H16 0.9500 . ?
C17 C18 1.389(6) . ?
C17 H17 0.9500 . ?
C18 C19 1.389(5) . ?
C18 H18 0.9500 . ?
C19 C20 1.483(5) . ?
C20 C33 1.490(5) . ?
C21 C29 1.396(5) . ?
C21 C22 1.408(5) . ?
C22 C26 1.397(5) . ?
C22 C23 1.517(5) . ?
C23 C24 1.489(6) . ?
C23 C25 1.533(6) . ?
C23 H23 1.0000 . ?
C24 H24A 0.9800 . ?
C24 H24B 0.9800 . ?
C24 H24C 0.9800 . ?
C25 H25A 0.9800 . ?
C25 H25B 0.9800 . ?
C25 H25C 0.9800 . ?
C26 C27 1.373(6) . ?
C26 H26 0.9500 . ?
C27 C28 1.380(6) . ?
C27 H27 0.9500 . ?
C28 C29 1.396(5) . ?
C28 H28 0.9500 . ?
C29 C30 1.516(5) . ?
C30 C31 1.521(6) . ?
C30 C32 1.541(6) . ?
C30 H30 1.0000 . ?
C31 H31A 0.9800 . ?
C31 H31B 0.9800 . ?
C31 H31C 0.9800 . ?
C32 H32A 0.9800 . ?
C32 H32B 0.9800 . ?
C32 H32C 0.9800 . ?
C33 H33A 0.9800 . ?
C33 H33B 0.9800 . ?
C33 H33C 0.9800 . ?

loop_
_geom_torsion_atom_site_label_1
_geom_torsion_atom_site_label_2
_geom_torsion_atom_site_label_3
_geom_torsion_atom_site_label_4
_geom_torsion
_geom_torsion_site_symmetry_1
_geom_torsion_site_symmetry_2
_geom_torsion_site_symmetry_3
_geom_torsion_site_symmetry_4
_geom_torsion_publ_flag
O1 Ti1 N1 C19 86.4(3) . . . . ?
N3 Ti1 N1 C19 -7.0(2) . . . . ?
N2 Ti1 N1 C19 179.4(3) . . . . ?
Cl2 Ti1 N1 C19 -84.9(12) . . . . ?
Cl1 Ti1 N1 C19 -95.9(3) . . . . ?
O1 Ti1 N1 C1 -88.0(3) . . . . ?
N3 Ti1 N1 C1 178.7(3) . . . . ?
N2 Ti1 N1 C1 5.0(2) . . . . ?
Cl2 Ti1 N1 C1 100.8(12) . . . . ?
Cl1 Ti1 N1 C1 89.8(2) . . . . ?
O1 Ti1 N2 C2 80.1(3) . . . . ?
N1 Ti1 N2 C2 -4.8(2) . . . . ?
N3 Ti1 N2 C2 -15.4(4) . . . . ?
Cl2 Ti1 N2 C2 179.6(2) . . . . ?
Cl1 Ti1 N2 C2 -90.3(3) . . . . ?
O1 Ti1 N2 C3 -103.7(3) . . . . ?
N1 Ti1 N2 C3 171.4(3) . . . . ?
N3 Ti1 N2 C3 160.9(2) . . . . ?
Cl2 Ti1 N2 C3 -4.1(3) . . . . ?
Cl1 Ti1 N2 C3 85.9(3) . . . . ?
O1 Ti1 N3 C20 -76.9(3) . . . . ?
N1 Ti1 N3 C20 7.9(3) . . . . ?
N2 Ti1 N3 C20 18.5(4) . . . . ?
Cl2 Ti1 N3 C20 -176.5(2) . . . . ?
Cl1 Ti1 N3 C20 92.3(3) . . . . ?
O1 Ti1 N3 C21 102.4(3) . . . . ?
N1 Ti1 N3 C21 -172.8(3) . . . . ?
N2 Ti1 N3 C21 -162.2(2) . . . . ?
Cl2 Ti1 N3 C21 2.8(3) . . . . ?
Cl1 Ti1 N3 C21 -88.4(2) . . . . ?
C19 N1 C1 C16 3.2(5) . . . . ?
Ti1 N1 C1 C16 177.5(3) . . . . ?
C19 N1 C1 C2 -179.0(3) . . . . ?
Ti1 N1 C1 C2 -4.7(4) . . . . ?
C3 N2 C2 C1 -172.3(3) . . . . ?
Ti1 N2 C2 C1 4.0(4) . . . . ?
C3 N2 C2 C15 8.5(5) . . . . ?
Ti1 N2 C2 C15 -175.2(3) . . . . ?
N1 C1 C2 N2 0.3(5) . . . . ?
C16 C1 C2 N2 177.9(3) . . . . ?
N1 C1 C2 C15 179.6(3) . . . . ?
C16 C1 C2 C15 -2.8(5) . . . . ?
C2 N2 C3 C4 -106.8(4) . . . . ?
Ti1 N2 C3 C4 77.0(4) . . . . ?
C2 N2 C3 C11 72.8(4) . . . . ?
Ti1 N2 C3 C11 -103.4(3) . . . . ?
C11 C3 C4 C8 -1.0(5) . . . . ?
N2 C3 C4 C8 178.6(3) . . . . ?
C11 C3 C4 C5 -176.7(3) . . . . ?
N2 C3 C4 C5 2.9(5) . . . . ?
C8 C4 C5 C6 -66.2(5) . . . . ?
C3 C4 C5 C6 109.5(4) . . . . ?
C8 C4 C5 C7 56.8(5) . . . . ?
C3 C4 C5 C7 -127.5(4) . . . . ?
C3 C4 C8 C9 3.5(6) . . . . ?
C5 C4 C8 C9 179.4(4) . . . . ?
C4 C8 C9 C10 -2.3(6) . . . . ?
C8 C9 C10 C11 -1.5(6) . . . . ?
C9 C10 C11 C3 3.8(6) . . . . ?
C9 C10 C11 C12 -174.4(4) . . . . ?
C4 C3 C11 C10 -2.5(5) . . . . ?
N2 C3 C11 C10 177.9(3) . . . . ?
C4 C3 C11 C12 175.6(3) . . . . ?
N2 C3 C11 C12 -4.0(5) . . . . ?
C10 C11 C12 C13 59.5(5) . . . . ?
C3 C11 C12 C13 -118.6(4) . . . . ?
C10 C11 C12 C14 -62.0(4) . . . . ?
C3 C11 C12 C14 119.9(4) . . . . ?
N1 C1 C16 C17 -1.5(5) . . . . ?
C2 C1 C16 C17 -179.1(3) . . . . ?
C1 C16 C17 C18 -0.7(6) . . . . ?
C16 C17 C18 C19 1.3(6) . . . . ?
C1 N1 C19 C18 -2.6(5) . . . . ?
Ti1 N1 C19 C18 -176.9(3) . . . . ?
C1 N1 C19 C20 179.8(3) . . . . ?
Ti1 N1 C19 C20 5.6(4) . . . . ?
C17 C18 C19 N1 0.3(5) . . . . ?
C17 C18 C19 C20 177.6(3) . . . . ?
C21 N3 C20 C19 173.1(3) . . . . ?
Ti1 N3 C20 C19 -7.6(4) . . . . ?
C21 N3 C20 C33 -7.5(5) . . . . ?
Ti1 N3 C20 C33 171.9(3) . . . . ?
N1 C19 C20 N3 1.5(5) . . . . ?
C18 C19 C20 N3 -175.9(3) . . . . ?
N1 C19 C20 C33 -178.0(3) . . . . ?
C18 C19 C20 C33 4.6(6) . . . . ?
C20 N3 C21 C29 96.8(4) . . . . ?
Ti1 N3 C21 C29 -82.5(4) . . . . ?
C20 N3 C21 C22 -83.5(4) . . . . ?
Ti1 N3 C21 C22 97.2(3) . . . . ?
C29 C21 C22 C26 2.6(6) . . . . ?
N3 C21 C22 C26 -177.0(3) . . . . ?
C29 C21 C22 C23 -175.5(4) . . . . ?
N3 C21 C22 C23 4.8(5) . . . . ?
C26 C22 C23 C24 54.5(5) . . . . ?
C21 C22 C23 C24 -127.4(4) . . . . ?
C26 C22 C23 C25 -68.7(5) . . . . ?
C21 C22 C23 C25 109.4(4) . . . . ?
C21 C22 C26 C27 -0.7(6) . . . . ?
C23 C22 C26 C27 177.5(4) . . . . ?
C22 C26 C27 C28 -1.0(7) . . . . ?
C26 C27 C28 C29 0.8(7) . . . . ?
C27 C28 C29 C21 1.1(6) . . . . ?
C27 C28 C29 C30 -176.8(4) . . . . ?
C22 C21 C29 C28 -2.8(6) . . . . ?
N3 C21 C29 C28 176.9(3) . . . . ?
C22 C21 C29 C30 175.0(4) . . . . ?
N3 C21 C29 C30 -5.3(5) . . . . ?
C28 C29 C30 C31 -67.5(5) . . . . ?
C21 C29 C30 C31 114.8(4) . . . . ?
C28 C29 C30 C32 57.3(5) . . . . ?
C21 C29 C30 C32 -120.4(4) . . . . ?
Cl4 Al1 O1 Ti1 159.4(3) . . . . ?
Cl3 Al1 O1 Ti1 -78.0(4) . . . . ?
Cl5 Al1 O1 Ti1 39.4(4) . . . . ?
N1 Ti1 O1 Al1 15.3(4) . . . . ?
N3 Ti1 O1 Al1 87.4(4) . . . . ?
N2 Ti1 O1 Al1 -57.6(4) . . . . ?
Cl2 Ti1 O1 Al1 -165.4(4) . . . . ?
Cl1 Ti1 O1 Al1 3.4(8) . . . . ?
